data_1511394
loop_
_publ_author_name
'Zavalii, P.Yu.'
'Bruskov, V.A.'
'Kuz'ma, Yu.B.'
'Mikhalenko, S.I.'

_publ_section_title
;
 Structure of a new boride Pr8 Re13-x B12
;
_journal_name_full Kristallografiya
_journal_page_first 621
_journal_page_last 624
_journal_volume 35
_journal_year 1990
_chemical_formula_sum 'B12 Pr8 Re12.62'
_chemical_name_systematic 'Pr8 Re12.62 B12'
_space_group_IT_number 166
_symmetry_space_group_name_Hall '-R 3 2"'
_symmetry_space_group_name_H-M 'R -3 m :H'
_cell_angle_alpha 90
_cell_angle_beta 90
_cell_angle_gamma 120
_cell_formula_units_Z 3
_cell_length_a 10.665
_cell_length_b 10.665
_cell_length_c 14.83
_cell_volume 1460.809
_citation_journal_id_ASTM KRISAJ
_cod_data_source_file boron0-1_538.cif
_cod_data_source_block B12Pr8Re12.62
_cod_database_code 1511394

loop_
_symmetry_equiv_pos_as_xyz
x,y,z
-y,x-y,z
-x+y,-x,z
y,x,-z
-x,-x+y,-z
x-y,-y,-z
-x,-y,-z
y,-x+y,-z
x-y,x,-z
-y,-x,z
x,x-y,z
-x+y,y,z
x+2/3,y+1/3,z+1/3
-y+2/3,x-y+1/3,z+1/3
-x+y+2/3,-x+1/3,z+1/3
y+2/3,x+1/3,-z+1/3
-x+2/3,-x+y+1/3,-z+1/3
x-y+2/3,-y+1/3,-z+1/3
-x+2/3,-y+1/3,-z+1/3
y+2/3,-x+y+1/3,-z+1/3
x-y+2/3,x+1/3,-z+1/3
-y+2/3,-x+1/3,z+1/3
x+2/3,x-y+1/3,z+1/3
-x+y+2/3,y+1/3,z+1/3
x+1/3,y+2/3,z+2/3
-y+1/3,x-y+2/3,z+2/3
-x+y+1/3,-x+2/3,z+2/3
y+1/3,x+2/3,-z+2/3
-x+1/3,-x+y+2/3,-z+2/3
x-y+1/3,-y+2/3,-z+2/3
-x+1/3,-y+2/3,-z+2/3
y+1/3,-x+y+2/3,-z+2/3
x-y+1/3,x+2/3,-z+2/3
-y+1/3,-x+2/3,z+2/3
x+1/3,x-y+2/3,z+2/3
-x+y+1/3,y+2/3,z+2/3

loop_
_atom_site_label
_atom_site_type_symbol
_atom_site_fract_x
_atom_site_fract_y
_atom_site_fract_z
_atom_site_occupancy
_atom_site_U_iso_or_equiv
Re2 Re 0.1563 0.8437 0.2491 1 0.0
Pr1 Pr 0 0 0.3585 1 0.0
Pr2 Pr 0.5021 0.0042 0.3117 1 0.0
Re1 Re 0 0 0 0.62 0.0
Re3 Re 0.5828 0.1656 0.4989 1 0.0
B1 B 0.342 0 0.5 1 0.0
B2 B 0.827 0.827 0.5 1 0.0
